data_4506318
loop_
_publ_author_name
'Xu, Guohai'
'He, Xiyun'
'Lv, Jianyi'
'Zhou, Zhonggao'
'Du, Ziyi'
'Xie, Yongrong'

_publ_section_title
;
 Solvent-Dependent Assemblies of Trinuclear Copper Cluster into Variable
 Frameworks Based on Mixed Ligands of Polyalcohol Amines and Organic
 Carboxylates
;
_journal_issue 7
_journal_name_full 'Crystal Growth &amp; Design'
_journal_page_first 3619
_journal_paper_doi 10.1021/cg300434k
_journal_volume 12
_journal_year 2012
_chemical_formula_moiety 'C22 H29 Cu1.50 N O8.50'
_chemical_formula_sum 'C22 H29 Cu1.5 N O8.5'
_chemical_formula_weight 538.77
_chemical_melting_point ?
_chemical_name_systematic
;
 ?
;
_space_group_IT_number 15
_symmetry_cell_setting monoclinic
_symmetry_space_group_name_Hall '-C 2yc'
_symmetry_space_group_name_H-M 'C 1 2/c 1'
_atom_sites_solution_hydrogens geom
_atom_sites_solution_primary direct
_atom_sites_solution_secondary difmap
_audit_creation_method SHELXL-97
_cell_angle_alpha 90.000(5)
_cell_angle_beta 102.611(5)
_cell_angle_gamma 90.000(5)
_cell_formula_units_Z 8
_cell_length_a 14.355(5)
_cell_length_b 11.343(5)
_cell_length_c 31.602(5)
_cell_measurement_temperature 293(2)
_cell_measurement_theta_max 26.6
_cell_measurement_theta_min 2.3
_cell_volume 5022(3)
_computing_cell_refinement 'SAINT (Bruker, 1999)'
_computing_data_collection 'SMART (Bruker, 1997)'
_computing_data_reduction 'SAINT (Bruker, 1999)'
_computing_molecular_graphics 'SHELXTL-PLUS (Sheldrick, 1990)'
_computing_publication_material SHELXL-97
_computing_structure_refinement 'SHELXL-97 (Sheldrick, 1997)'
_computing_structure_solution 'SHELXS-97(Sheldrick, 1997)'
_diffrn_ambient_temperature 293(2)
_diffrn_measured_fraction_theta_full 0.989
_diffrn_measured_fraction_theta_max 0.983
_diffrn_measurement_device_type 'Bruker SMART APEX CCD'
_diffrn_measurement_method '\w scan'
_diffrn_radiation_monochromator graphite
_diffrn_radiation_source 'fine-focus sealed tube'
_diffrn_radiation_type MoK\a
_diffrn_radiation_wavelength 0.71069
_diffrn_reflns_av_R_equivalents 0.0395
_diffrn_reflns_av_sigmaI/netI 0.0444
_diffrn_reflns_limit_h_max 18
_diffrn_reflns_limit_h_min -18
_diffrn_reflns_limit_k_max 14
_diffrn_reflns_limit_k_min -14
_diffrn_reflns_limit_l_max 39
_diffrn_reflns_limit_l_min -39
_diffrn_reflns_number 16667
_diffrn_reflns_theta_full 25.00
_diffrn_reflns_theta_max 26.63
_diffrn_reflns_theta_min 2.31
_exptl_absorpt_coefficient_mu 1.328
_exptl_absorpt_correction_T_max 0.321
_exptl_absorpt_correction_T_min 0.260
_exptl_absorpt_correction_type multi-scan
_exptl_absorpt_process_details 'SADABS (Sheldrick, 1996)'
_exptl_crystal_colour blue
_exptl_crystal_density_diffrn 1.425
_exptl_crystal_density_method 'not measured'
_exptl_crystal_description block
_exptl_crystal_F_000 2236
_exptl_crystal_size_max 0.40
_exptl_crystal_size_mid 0.18
_exptl_crystal_size_min 0.08
_refine_diff_density_max 0.651
_refine_diff_density_min -0.539
_refine_diff_density_rms 0.070
_refine_ls_extinction_method none
_refine_ls_goodness_of_fit_ref 1.037
_refine_ls_hydrogen_treatment mixed
_refine_ls_matrix_type full
_refine_ls_number_parameters 285
_refine_ls_number_reflns 5193
_refine_ls_number_restraints 5
_refine_ls_restrained_S_all 1.039
_refine_ls_R_factor_all 0.0696
_refine_ls_R_factor_gt 0.0458
_refine_ls_shift/su_max 0.000
_refine_ls_shift/su_mean 0.000
_refine_ls_structure_factor_coef Fsqd
_refine_ls_weighting_details 'calc w=1/[\s^2^(Fo^2^)+(0.0620P)^2^+5.5665P] where P=(Fo^2^+2Fc^2^)/3'
_refine_ls_weighting_scheme calc
_refine_ls_wR_factor_gt 0.1155
_refine_ls_wR_factor_ref 0.1277
_reflns_number_gt 3750
_reflns_number_total 5193
_reflns_threshold_expression >2sigma(I)
_cod_data_source_file cg300434k_si_002.cif
_cod_data_source_block compound8
_cod_depositor_comments
;
The following automatic conversions were performed:

'_chemical_melting_point' value 'not measured' was changed to '?' -
the value is undefined or not given.

'_symmetry_cell_setting' value
'Monoclinic' changed to 'monoclinic' according to
/home/saulius/struct/CIF-dictionaries/cif_core.dic dictionary named
'cif_core.dic' version 2.4.1 from 2010-06-29.

Automatic conversion script
Id: cif_fix_values 1891 2012-01-12 08:04:46Z andrius 
;
_cod_original_sg_symbol_Hall '-c 2yc'
_cod_original_sg_symbol_H-M C2/c
_cod_original_formula_sum 'C22 H29 Cu1.50 N O8.50'
_cod_database_code 4506318

loop_
_symmetry_equiv_pos_as_xyz
'x, y, z'
'-x, y, -z+1/2'
'x+1/2, y+1/2, z'
'-x+1/2, y+1/2, -z+1/2'
'-x, -y, -z'
'x, -y, z-1/2'
'-x+1/2, -y+1/2, -z'
'x+1/2, -y+1/2, z-1/2'

loop_
_atom_site_label
_atom_site_type_symbol
_atom_site_fract_x
_atom_site_fract_y
_atom_site_fract_z
_atom_site_U_iso_or_equiv
_atom_site_adp_type
_atom_site_occupancy
_atom_site_symmetry_multiplicity
_atom_site_calc_flag
_atom_site_refinement_flags
C1 C 0.4110(3) -0.1890(3) -0.16145(11) 0.0464(9) Uani 1 1 d .
C2 C 0.4048(3) -0.2429(3) -0.11897(10) 0.0420(8) Uani 1 1 d .
C3 C 0.4577(3) -0.3396(4) -0.10264(13) 0.0615(12) Uani 1 1 d .
H3 H 0.4975 -0.3745 -0.1187 0.074 Uiso 1 1 calc R
C4 C 0.4530(4) -0.3864(4) -0.06266(13) 0.0658(12) Uani 1 1 d .
H4 H 0.4892 -0.4523 -0.0520 0.079 Uiso 1 1 calc R
C5 C 0.3954(3) -0.3357(4) -0.03923(11) 0.0527(10) Uani 1 1 d .
C6 C 0.3405(4) -0.2400(5) -0.05478(14) 0.0707(13) Uani 1 1 d .
H6 H 0.3010 -0.2057 -0.0385 0.085 Uiso 1 1 calc R
C7 C 0.3445(3) -0.1951(4) -0.09492(13) 0.0613(11) Uani 1 1 d .
H7 H 0.3060 -0.1315 -0.1060 0.074 Uiso 1 1 calc R
C8 C 0.4212(3) -0.3282(4) 0.03808(10) 0.0479(9) Uani 1 1 d .
C9 C 0.3926(3) -0.3725(4) 0.07384(11) 0.0504(10) Uani 1 1 d .
H9 H 0.3520 -0.4373 0.0711 0.061 Uiso 1 1 calc R
C10 C 0.4245(3) -0.3204(4) 0.11366(11) 0.0480(9) Uani 1 1 d .
H10 H 0.4053 -0.3503 0.1378 0.058 Uiso 1 1 calc R
C11 C 0.4848(2) -0.2239(3) 0.11821(10) 0.0407(8) Uani 1 1 d .
C12 C 0.5134(3) -0.1809(4) 0.08184(11) 0.0558(11) Uani 1 1 d .
H12 H 0.5541 -0.1162 0.0845 0.067 Uiso 1 1 calc R
C13 C 0.4821(3) -0.2332(4) 0.04156(12) 0.0607(12) Uani 1 1 d .
H13 H 0.5019 -0.2046 0.0174 0.073 Uiso 1 1 calc R
C14 C 0.5177(3) -0.1660(4) 0.16136(11) 0.0423(8) Uani 1 1 d .
C15 C 0.6919(3) -0.0993(3) 0.29809(10) 0.0441(9) Uani 1 1 d .
H15A H 0.6990 -0.1697 0.3159 0.053 Uiso 1 1 calc R
H15B H 0.6612 -0.0390 0.3121 0.053 Uiso 1 1 calc R
C16 C 0.7883(3) -0.0569(3) 0.29292(11) 0.0457(9) Uani 1 1 d .
H16A H 0.8249 -0.0284 0.3205 0.055 Uiso 1 1 calc R
H16B H 0.8231 -0.1216 0.2835 0.055 Uiso 1 1 calc R
C17 C 0.8600(3) 0.0554(4) 0.24129(13) 0.0531(10) Uani 1 1 d .
H17A H 0.9156 0.0680 0.2645 0.064 Uiso 1 1 calc R
H17B H 0.8513 0.1254 0.2232 0.064 Uiso 1 1 calc R
C18 C 0.8783(3) -0.0483(4) 0.21456(15) 0.0636(12) Uani 1 1 d .
H18A H 0.9272 -0.0289 0.1988 0.076 Uiso 1 1 calc R
H18B H 0.9001 -0.1153 0.2332 0.076 Uiso 1 1 calc R
C19 C 0.7553(3) 0.1521(4) 0.28029(13) 0.0555(10) Uani 1 1 d .
H19A H 0.7009 0.1425 0.2930 0.083 Uiso 1 1 calc R
H19B H 0.7424 0.2126 0.2586 0.083 Uiso 1 1 calc R
H19C H 0.8097 0.1742 0.3024 0.083 Uiso 1 1 calc R
C20 C 0.7837(9) -0.2942(13) 0.0906(3) 0.256(6) Uiso 1 1 d D
H20A H 0.7996 -0.2470 0.0676 0.308 Uiso 1 1 calc R
H20B H 0.7152 -0.2907 0.0880 0.308 Uiso 1 1 calc R
C21 C 0.8142(14) -0.4185(15) 0.0869(6) 0.361(11) Uiso 1 1 d D
H21A H 0.8771 -0.4346 0.1047 0.433 Uiso 1 1 calc R
H21B H 0.7684 -0.4751 0.0931 0.433 Uiso 1 1 calc R
C22 C 0.8141(13) -0.411(2) 0.0408(6) 0.391(12) Uiso 1 1 d D
H22A H 0.8335 -0.4855 0.0311 0.587 Uiso 1 1 calc R
H22B H 0.8577 -0.3508 0.0362 0.587 Uiso 1 1 calc R
H22C H 0.7510 -0.3923 0.0248 0.587 Uiso 1 1 calc R
N1 N 0.7753(2) 0.0398(3) 0.26019(9) 0.0400(7) Uani 1 1 d .
O1 O 0.33812(19) -0.1315(2) -0.18016(8) 0.0560(7) Uani 1 1 d .
O2 O 0.4839(2) -0.2023(3) -0.17599(9) 0.0669(9) Uani 1 1 d .
O1W O 0.5000 0.0777(4) 0.2500 0.0538(10) Uani 1 2 d SD
O3 O 0.3872(2) -0.3892(3) -0.00025(8) 0.0705(9) Uani 1 1 d .
O4 O 0.5740(2) -0.0804(3) 0.16393(8) 0.0570(7) Uani 1 1 d .
O5 O 0.48529(18) -0.2081(3) 0.19208(8) 0.0507(7) Uani 1 1 d .
O6 O 0.63552(15) -0.1245(2) 0.25607(7) 0.0355(5) Uani 1 1 d .
O7 O 0.7919(2) -0.0764(3) 0.18514(10) 0.0720(9) Uani 1 1 d D
O8 O 0.8337(3) -0.2480(4) 0.13332(13) 0.1043(12) Uiso 1 1 d D
H8A H 0.8914 -0.2479 0.1348 0.156 Uiso 1 1 calc R
Cu1 Cu 0.5000 -0.13850(6) 0.2500 0.03768(17) Uani 1 2 d S
Cu2 Cu 0.66172(3) -0.01261(4) 0.213779(13) 0.03874(15) Uani 1 1 d .
H01 H 0.507(3) 0.129(3) 0.2716(9) 0.058 Uiso 1 1 d D
H02 H 0.801(3) -0.136(2) 0.1680(11) 0.058 Uiso 1 1 d D

loop_
_atom_site_aniso_label
_atom_site_aniso_U_11
_atom_site_aniso_U_22
_atom_site_aniso_U_33
_atom_site_aniso_U_23
_atom_site_aniso_U_13
_atom_site_aniso_U_12
C1 0.060(3) 0.040(2) 0.0359(18) -0.0004(16) 0.0032(17) -0.0027(18)
C2 0.053(2) 0.038(2) 0.0315(17) 0.0008(15) 0.0014(15) 0.0017(17)
C3 0.085(3) 0.058(3) 0.046(2) 0.012(2) 0.025(2) 0.028(2)
C4 0.093(3) 0.060(3) 0.043(2) 0.015(2) 0.014(2) 0.025(3)
C5 0.076(3) 0.051(2) 0.0275(17) -0.0009(17) 0.0035(17) -0.008(2)
C6 0.087(3) 0.081(4) 0.051(2) 0.009(2) 0.031(2) 0.022(3)
C7 0.067(3) 0.066(3) 0.052(2) 0.014(2) 0.015(2) 0.022(2)
C8 0.066(3) 0.051(2) 0.0248(16) -0.0004(16) 0.0062(16) -0.002(2)
C9 0.061(2) 0.055(2) 0.0356(18) -0.0011(17) 0.0118(17) -0.011(2)
C10 0.057(2) 0.058(3) 0.0313(17) -0.0040(17) 0.0149(16) -0.0064(19)
C11 0.0406(19) 0.051(2) 0.0295(16) -0.0010(15) 0.0058(14) 0.0028(17)
C12 0.066(3) 0.065(3) 0.0378(19) -0.0002(19) 0.0149(18) -0.019(2)
C13 0.074(3) 0.077(3) 0.0332(19) -0.001(2) 0.0171(19) -0.017(2)
C14 0.041(2) 0.052(2) 0.0327(17) -0.0009(16) 0.0060(15) 0.0099(18)
C15 0.053(2) 0.046(2) 0.0307(17) 0.0085(15) 0.0030(15) -0.0019(17)
C16 0.043(2) 0.046(2) 0.0412(19) 0.0085(17) -0.0058(16) -0.0035(17)
C17 0.041(2) 0.055(3) 0.061(2) 0.007(2) 0.0080(18) -0.0093(18)
C18 0.038(2) 0.079(3) 0.075(3) 0.002(3) 0.016(2) 0.003(2)
C19 0.066(3) 0.043(2) 0.055(2) -0.0025(18) 0.007(2) -0.002(2)
N1 0.0421(17) 0.0350(16) 0.0412(16) 0.0033(13) 0.0051(13) -0.0019(13)
O1 0.0551(17) 0.0542(17) 0.0525(15) 0.0212(13) -0.0015(13) -0.0095(14)
O2 0.083(2) 0.080(2) 0.0436(15) 0.0154(15) 0.0252(15) 0.0218(17)
O1W 0.073(3) 0.044(2) 0.048(2) 0.000 0.022(2) 0.000
O3 0.122(3) 0.0608(19) 0.0268(13) 0.0001(13) 0.0117(14) -0.0224(18)
O4 0.0725(19) 0.0612(19) 0.0329(13) 0.0049(12) 0.0022(12) -0.0213(15)
O5 0.0485(15) 0.0728(19) 0.0342(12) -0.0133(12) 0.0162(11) -0.0120(13)
O6 0.0355(12) 0.0409(14) 0.0296(11) 0.0019(10) 0.0060(9) -0.0003(10)
O7 0.0509(18) 0.088(3) 0.078(2) -0.0258(18) 0.0148(16) 0.0048(17)
Cu1 0.0359(3) 0.0506(4) 0.0276(3) 0.000 0.0094(2) 0.000
Cu2 0.0418(3) 0.0395(3) 0.0329(2) 0.00624(18) 0.00390(17) -0.00243(19)

loop_
_atom_type_symbol
_atom_type_description
_atom_type_scat_dispersion_real
_atom_type_scat_dispersion_imag
_atom_type_scat_source
C C 0.0033 0.0016 'International Tables Vol C Tables 4.2.6.8 and 6.1.1.4'
H H 0.0000 0.0000 'International Tables Vol C Tables 4.2.6.8 and 6.1.1.4'
N N 0.0061 0.0033 'International Tables Vol C Tables 4.2.6.8 and 6.1.1.4'
O O 0.0106 0.0060 'International Tables Vol C Tables 4.2.6.8 and 6.1.1.4'
Cu Cu 0.3201 1.2651 'International Tables Vol C Tables 4.2.6.8 and 6.1.1.4'

loop_
_geom_angle_atom_site_label_1
_geom_angle_atom_site_label_2
_geom_angle_atom_site_label_3
_geom_angle
_geom_angle_site_symmetry_1
_geom_angle_site_symmetry_3
O2 C1 O1 124.6(4) . .
O2 C1 C2 120.2(3) . .
O1 C1 C2 115.2(4) . .
C3 C2 C7 118.0(3) . .
C3 C2 C1 122.0(4) . .
C7 C2 C1 120.0(3) . .
C2 C3 C4 121.2(4) . .
C2 C3 H3 119.4 . .
C4 C3 H3 119.4 . .
C5 C4 C3 119.6(4) . .
C5 C4 H4 120.2 . .
C3 C4 H4 120.2 . .
C4 C5 C6 120.9(4) . .
C4 C5 O3 118.4(4) . .
C6 C5 O3 120.4(4) . .
C5 C6 C7 119.1(4) . .
C5 C6 H6 120.4 . .
C7 C6 H6 120.4 . .
C6 C7 C2 121.1(4) . .
C6 C7 H7 119.4 . .
C2 C7 H7 119.4 . .
C13 C8 C9 121.2(3) . .
C13 C8 O3 123.8(3) . .
C9 C8 O3 115.0(3) . .
C10 C9 C8 119.6(4) . .
C10 C9 H9 120.2 . .
C8 C9 H9 120.2 . .
C9 C10 C11 120.7(3) . .
C9 C10 H10 119.6 . .
C11 C10 H10 119.6 . .
C10 C11 C12 118.9(3) . .
C10 C11 C14 120.5(3) . .
C12 C11 C14 120.6(3) . .
C13 C12 C11 120.9(4) . .
C13 C12 H12 119.6 . .
C11 C12 H12 119.6 . .
C8 C13 C12 118.8(4) . .
C8 C13 H13 120.6 . .
C12 C13 H13 120.6 . .
O4 C14 O5 125.8(3) . .
O4 C14 C11 118.0(3) . .
O5 C14 C11 116.2(3) . .
O6 C15 C16 108.1(3) . .
O6 C15 H15A 110.1 . .
C16 C15 H15A 110.1 . .
O6 C15 H15B 110.1 . .
C16 C15 H15B 110.1 . .
H15A C15 H15B 108.4 . .
N1 C16 C15 109.3(3) . .
N1 C16 H16A 109.8 . .
C15 C16 H16A 109.8 . .
N1 C16 H16B 109.8 . .
C15 C16 H16B 109.8 . .
H16A C16 H16B 108.3 . .
N1 C17 C18 113.1(3) . .
N1 C17 H17A 108.9 . .
C18 C17 H17A 108.9 . .
N1 C17 H17B 108.9 . .
C18 C17 H17B 108.9 . .
H17A C17 H17B 107.8 . .
O7 C18 C17 108.1(3) . .
O7 C18 H18A 110.1 . .
C17 C18 H18A 110.1 . .
O7 C18 H18B 110.1 . .
C17 C18 H18B 110.1 . .
H18A C18 H18B 108.4 . .
N1 C19 H19A 109.5 . .
N1 C19 H19B 109.5 . .
H19A C19 H19B 109.5 . .
N1 C19 H19C 109.5 . .
H19A C19 H19C 109.5 . .
H19B C19 H19C 109.5 . .
O8 C20 C21 108.3(12) . .
O8 C20 H20A 110.0 . .
C21 C20 H20A 110.0 . .
O8 C20 H20B 110.0 . .
C21 C20 H20B 110.0 . .
H20A C20 H20B 108.4 . .
C22 C21 C20 95.0(15) . .
C22 C21 H21A 112.7 . .
C20 C21 H21A 112.7 . .
C22 C21 H21B 112.7 . .
C20 C21 H21B 112.7 . .
H21A C21 H21B 110.2 . .
C21 C22 H22A 109.5 . .
C21 C22 H22B 109.5 . .
H22A C22 H22B 109.5 . .
C21 C22 H22C 109.5 . .
H22A C22 H22C 109.5 . .
H22B C22 H22C 109.5 . .
C17 N1 C19 108.9(3) . .
C17 N1 C16 112.2(3) . .
C19 N1 C16 110.0(3) . .
C17 N1 Cu2 110.2(2) . .
C19 N1 Cu2 111.3(2) . .
C16 N1 Cu2 104.2(2) . .
C1 O1 Cu2 126.0(3) . 5_655
C8 O3 C5 118.0(3) . .
C14 O4 Cu2 130.7(2) . .
C14 O5 Cu1 125.8(3) . .
C15 O6 Cu1 117.8(2) . .
C15 O6 Cu2 110.8(2) . .
Cu1 O6 Cu2 109.29(10) . .
C18 O7 Cu2 109.4(2) . .
C18 O7 H02 110(3) . .
Cu2 O7 H02 135(3) . .
C20 O8 H8A 109.5 . .
O6 Cu1 O6 170.51(14) . 2_655
O6 Cu1 O5 91.53(9) . .
O6 Cu1 O5 92.28(10) 2_655 .
O6 Cu1 O5 92.28(10) . 2_655
O6 Cu1 O5 91.53(9) 2_655 2_655
O5 Cu1 O5 132.56(17) . 2_655
O6 Cu2 O4 96.34(10) . .
O6 Cu2 O1 161.45(11) . 5_655
O4 Cu2 O1 88.15(11) . 5_655
O6 Cu2 N1 86.55(10) . .
O4 Cu2 N1 167.41(12) . .
O1 Cu2 N1 92.97(11) 5_655 .
O6 Cu2 O7 110.64(11) . .
O4 Cu2 O7 89.72(12) . .
O1 Cu2 O7 87.30(13) 5_655 .
N1 Cu2 O7 77.82(12) . .

loop_
_geom_bond_atom_site_label_1
_geom_bond_atom_site_label_2
_geom_bond_distance
_geom_bond_site_symmetry_2
C1 O2 1.241(5) .
C1 O1 1.265(5) .
C1 C2 1.495(5) .
C2 C3 1.369(5) .
C2 C7 1.381(5) .
C3 C4 1.386(5) .
C3 H3 0.9300 .
C4 C5 1.352(6) .
C4 H4 0.9300 .
C5 C6 1.368(6) .
C5 O3 1.401(4) .
C6 C7 1.380(6) .
C6 H6 0.9300 .
C7 H7 0.9300 .
C8 C13 1.377(6) .
C8 C9 1.379(5) .
C8 O3 1.388(4) .
C9 C10 1.375(5) .
C9 H9 0.9300 .
C10 C11 1.384(5) .
C10 H10 0.9300 .
C11 C12 1.390(5) .
C11 C14 1.494(5) .
C12 C13 1.387(5) .
C12 H12 0.9300 .
C13 H13 0.9300 .
C14 O4 1.255(4) .
C14 O5 1.258(4) .
C15 O6 1.425(4) .
C15 C16 1.507(5) .
C15 H15A 0.9700 .
C15 H15B 0.9700 .
C16 N1 1.492(4) .
C16 H16A 0.9700 .
C16 H16B 0.9700 .
C17 N1 1.478(5) .
C17 C18 1.505(6) .
C17 H17A 0.9700 .
C17 H17B 0.9700 .
C18 O7 1.414(5) .
C18 H18A 0.9700 .
C18 H18B 0.9700 .
C19 N1 1.479(5) .
C19 H19A 0.9600 .
C19 H19B 0.9600 .
C19 H19C 0.9600 .
C20 O8 1.480(8) .
C20 C21 1.488(9) .
C20 H20A 0.9700 .
C20 H20B 0.9700 .
C21 C22 1.459(9) .
C21 H21A 0.9700 .
C21 H21B 0.9700 .
C22 H22A 0.9600 .
C22 H22B 0.9600 .
C22 H22C 0.9600 .
N1 Cu2 2.029(3) .
O1 Cu2 1.949(3) 5_655
O1W H01 0.887(10) .
O4 Cu2 1.948(3) .
O5 Cu1 1.962(2) .
O6 Cu1 1.919(2) .
O6 Cu2 1.938(2) .
O7 Cu2 2.360(3) .
O7 H02 0.891(10) .
O8 H8A 0.8200 .
Cu1 O6 1.919(2) 2_655
Cu1 O5 1.962(2) 2_655
Cu2 O1 1.949(3) 5_655

loop_
_geom_torsion_atom_site_label_1
_geom_torsion_atom_site_label_2
_geom_torsion_atom_site_label_3
_geom_torsion_atom_site_label_4
_geom_torsion
_geom_torsion_site_symmetry_4
O2 C1 C2 C3 -24.5(6) .
O1 C1 C2 C3 155.4(4) .
O2 C1 C2 C7 155.4(4) .
O1 C1 C2 C7 -24.7(5) .
C7 C2 C3 C4 -1.7(7) .
C1 C2 C3 C4 178.2(4) .
C2 C3 C4 C5 -0.2(7) .
C3 C4 C5 C6 1.1(7) .
C3 C4 C5 O3 175.9(4) .
C4 C5 C6 C7 -0.1(7) .
O3 C5 C6 C7 -174.8(4) .
C5 C6 C7 C2 -1.8(7) .
C3 C2 C7 C6 2.7(7) .
C1 C2 C7 C6 -177.2(4) .
C13 C8 C9 C10 0.7(6) .
O3 C8 C9 C10 178.2(4) .
C8 C9 C10 C11 0.0(6) .
C9 C10 C11 C12 -0.5(6) .
C9 C10 C11 C14 178.7(4) .
C10 C11 C12 C13 0.1(6) .
C14 C11 C12 C13 -179.1(4) .
C9 C8 C13 C12 -1.1(7) .
O3 C8 C13 C12 -178.3(4) .
C11 C12 C13 C8 0.6(7) .
C10 C11 C14 O4 178.5(4) .
C12 C11 C14 O4 -2.3(5) .
C10 C11 C14 O5 -1.9(5) .
C12 C11 C14 O5 177.3(4) .
O6 C15 C16 N1 51.3(4) .
N1 C17 C18 O7 49.8(5) .
O8 C20 C21 C22 -143.3(13) .
C18 C17 N1 C19 -171.9(3) .
C18 C17 N1 C16 66.0(4) .
C18 C17 N1 Cu2 -49.6(4) .
C15 C16 N1 C17 -158.5(3) .
C15 C16 N1 C19 80.0(4) .
C15 C16 N1 Cu2 -39.3(3) .
O2 C1 O1 Cu2 -36.4(5) 5_655
C2 C1 O1 Cu2 143.6(3) 5_655
C13 C8 O3 C5 -16.2(6) .
C9 C8 O3 C5 166.3(4) .
C4 C5 O3 C8 114.8(5) .
C6 C5 O3 C8 -70.4(5) .
O5 C14 O4 Cu2 21.4(6) .
C11 C14 O4 Cu2 -159.0(3) .
O4 C14 O5 Cu1 8.8(5) .
C11 C14 O5 Cu1 -170.7(2) .
C16 C15 O6 Cu1 -163.3(2) .
C16 C15 O6 Cu2 -36.4(3) .
C17 C18 O7 Cu2 -25.7(4) .
C15 O6 Cu1 O6 79.4(2) 2_655
Cu2 O6 Cu1 O6 -48.16(9) 2_655
C15 O6 Cu1 O5 -166.9(2) .
Cu2 O6 Cu1 O5 65.51(13) .
C15 O6 Cu1 O5 -34.2(2) 2_655
Cu2 O6 Cu1 O5 -161.78(12) 2_655
C14 O5 Cu1 O6 -51.3(3) .
C14 O5 Cu1 O6 120.0(3) 2_655
C14 O5 Cu1 O5 -145.8(3) 2_655
C15 O6 Cu2 O4 179.3(2) .
Cu1 O6 Cu2 O4 -49.24(14) .
C15 O6 Cu2 O1 -77.4(4) 5_655
Cu1 O6 Cu2 O1 54.0(4) 5_655
C15 O6 Cu2 N1 11.6(2) .
Cu1 O6 Cu2 N1 143.06(13) .
C15 O6 Cu2 O7 87.2(2) .
Cu1 O6 Cu2 O7 -141.34(12) .
C14 O4 Cu2 O6 2.0(4) .
C14 O4 Cu2 O1 -159.9(4) 5_655
C14 O4 Cu2 N1 104.7(6) .
C14 O4 Cu2 O7 112.8(4) .
C17 N1 Cu2 O6 136.4(2) .
C19 N1 Cu2 O6 -102.7(2) .
C16 N1 Cu2 O6 15.8(2) .
C17 N1 Cu2 O4 32.6(6) .
C19 N1 Cu2 O4 153.5(5) .
C16 N1 Cu2 O4 -87.9(6) .
C17 N1 Cu2 O1 -62.2(3) 5_655
C19 N1 Cu2 O1 58.7(3) 5_655
C16 N1 Cu2 O1 177.2(2) 5_655
C17 N1 Cu2 O7 24.4(2) .
C19 N1 Cu2 O7 145.3(3) .
C16 N1 Cu2 O7 -96.2(2) .
C18 O7 Cu2 O6 -80.3(3) .
C18 O7 Cu2 O4 -177.0(3) .
C18 O7 Cu2 O1 94.9(3) 5_655
C18 O7 Cu2 N1 1.2(3) .
